data_2240026
loop_
_publ_author_name
'Whited, Matthew T.'
'Hofmeister, Gretchen E.'
'Hodges, Connor J.'
'Jensen, Laramie T.'
'Keyes, Samuel H.'
'Ngamnithiporn, Aurapat'
'Janzen, Daron E.'

_publ_section_title
;
 Crystal structures of
 <i>trans</i>-acetyldicarbonyl(<i>{\h</i>}^5^-cyclopentadienyl)(dimethylphenylphosphane)molybdenum(II)
 and
 <i>trans</i>-acetyldicarbonyl(<i>{\h</i>}^5^-cyclopentadienyl)(ethyldiphenylphosphane)molybdenum(II)
;
_journal_issue 10
_journal_name_full 'Acta Crystallographica Section E'
_journal_page_first 216
_journal_page_last 220
_journal_paper_doi 10.1107/S1600536814020534
_journal_volume 70
_journal_year 2014
_chemical_formula_iupac '[Mo (C14 H15 P) (C5 H5) (C2 H3 O) (C O)2]'
_chemical_formula_moiety 'C23 H23 Mo O3 P'
_chemical_formula_sum 'C23 H23 Mo O3 P'
_chemical_formula_weight 474.32
_space_group_crystal_system triclinic
_space_group_IT_number 2
_space_group_name_Hall '-P 1'
_space_group_name_H-M_alt 'P -1'
_symmetry_space_group_name_Hall '-P 1'
_symmetry_space_group_name_H-M 'P -1'
_atom_sites_solution_hydrogens geom
_atom_sites_solution_primary heavy
_audit_creation_method
;
Olex2 1.2
(compiled 2014.05.21 svn.r2940 for OlexSys, GUI svn.r4846)
;
_cell_angle_alpha 63.617(4)
_cell_angle_beta 77.167(5)
_cell_angle_gamma 84.671(6)
_cell_formula_units_Z 2
_cell_length_a 8.2451(8)
_cell_length_b 11.6132(11)
_cell_length_c 12.5265(12)
_cell_measurement_reflns_used 10268
_cell_measurement_temperature 173
_cell_measurement_theta_max 27.62
_cell_measurement_theta_min 3.19
_cell_volume 1047.65(18)
_computing_cell_refinement 'CrystalClear (Rigaku, 2011)'
_computing_data_collection 'CrystalClear (Rigaku, 2011)'
_computing_data_reduction 'CrystalClear (Rigaku, 2011)'
_computing_molecular_graphics 'Olex2 (Dolomanov <i>et al.</i>, 2009)'
_computing_publication_material 'Olex2 (Dolomanov <i>et al.</i>, 2009)'
_computing_structure_refinement 'ShelXL (Sheldrick, 2008)'
_computing_structure_solution 'SIR2008 (Burla <i>et al.</i>, 2007)'
_diffrn_ambient_temperature 173
_diffrn_detector_area_resol_mean 6.849
_diffrn_measured_fraction_theta_full 0.999
_diffrn_measured_fraction_theta_max 0.998
_diffrn_measurement_device_type 'Rigaku XtaLAB mini'
_diffrn_measurement_method \w
_diffrn_radiation_type MoK\a
_diffrn_radiation_wavelength 0.71073
_diffrn_reflns_av_R_equivalents 0.0286
_diffrn_reflns_limit_h_max 10
_diffrn_reflns_limit_h_min -10
_diffrn_reflns_limit_k_max 15
_diffrn_reflns_limit_k_min -15
_diffrn_reflns_limit_l_max 16
_diffrn_reflns_limit_l_min -16
_diffrn_reflns_number 11081
_diffrn_reflns_theta_full 26.000
_diffrn_reflns_theta_max 27.485
_diffrn_reflns_theta_min 3.192
_exptl_absorpt_coefficient_mu 0.723
_exptl_absorpt_correction_T_max 0.859
_exptl_absorpt_correction_T_min 0.712
_exptl_absorpt_correction_type multi-scan
_exptl_absorpt_process_details '(<i>REQAB</i>; Rigaku, 1998)'
_exptl_crystal_colour yellow
_exptl_crystal_density_diffrn 1.504
_exptl_crystal_density_method 'not measured'
_exptl_crystal_description prism
_exptl_crystal_F_000 484
_exptl_crystal_size_max 0.320
_exptl_crystal_size_mid 0.260
_exptl_crystal_size_min 0.210
_refine_diff_density_max 0.298
_refine_diff_density_min -0.819
_refine_ls_extinction_method none
_refine_ls_goodness_of_fit_ref 1.087
_refine_ls_hydrogen_treatment constr
_refine_ls_matrix_type full
_refine_ls_number_parameters 255
_refine_ls_number_reflns 4797
_refine_ls_number_restraints 0
_refine_ls_restrained_S_all 1.087
_refine_ls_R_factor_all 0.0327
_refine_ls_R_factor_gt 0.0282
_refine_ls_shift/su_max 0.001
_refine_ls_shift/su_mean 0.000
_refine_ls_structure_factor_coef Fsqd
_refine_ls_weighting_details 'w=1/[\s^2^(Fo^2^)+(0.0290P)^2^+0.4738P] where P=(Fo^2^+2Fc^2^)/3'
_refine_ls_weighting_scheme calc
_refine_ls_wR_factor_gt 0.0661
_refine_ls_wR_factor_ref 0.0684
_reflns_number_gt 4365
_reflns_number_total 4797
_reflns_threshold_expression 'I > 2\s(I)'
_cod_data_source_file wm5058sup1.cif
_cod_data_source_block 2
_cod_database_code 2240026
_cod_database_fobs_code 2240026
_shelxl_version_number 2.014

loop_
_space_group_symop_operation_xyz
'x, y, z'
'-x, -y, -z'

loop_
_atom_site_type_symbol
_atom_site_label
_atom_site_fract_x
_atom_site_fract_y
_atom_site_fract_z
_atom_site_U_iso_or_equiv
_atom_site_adp_type
_atom_site_calc_flag
_atom_site_occupancy
Mo Mo1 0.25391(2) 0.22164(2) 0.24017(2) 0.01783(6) Uani d 1
P P1 0.15696(6) 0.36677(5) 0.33857(5) 0.01874(11) Uani d 1
O O1 0.2231(2) 0.48000(14) 0.01116(14) 0.0328(4) Uani d 1
O O2 -0.1013(2) 0.10837(16) 0.37595(17) 0.0379(4) Uani d 1
O O3 0.2283(2) 0.07548(18) 0.09140(19) 0.0459(5) Uani d 1
C C1 0.2279(3) 0.3845(2) 0.0971(2) 0.0225(4) Uani d 1
C C2 0.0285(3) 0.1541(2) 0.3233(2) 0.0248(4) Uani d 1
C C3 0.1579(3) 0.1604(2) 0.1164(2) 0.0256(5) Uani d 1
C C4 0.0061(3) 0.2187(2) 0.0626(2) 0.0361(6) Uani d 1
H H4A -0.0914 0.1955 0.1265 0.054 Uiso calc 1
H H4B -0.0043 0.1869 0.0055 0.054 Uiso calc 1
H H4C 0.0177 0.3106 0.0217 0.054 Uiso calc 1
C C5 0.5510(3) 0.2184(2) 0.2032(2) 0.0313(5) Uani d 1
H H5 0.6164 0.2873 0.1426 0.038 Uiso calc 1
C C6 0.4935(3) 0.1161(2) 0.1898(2) 0.0319(5) Uani d 1
H H6 0.5130 0.1063 0.1183 0.038 Uiso calc 1
C C7 0.4005(3) 0.0304(2) 0.3044(2) 0.0331(5) Uani d 1
H H7 0.3493 -0.0456 0.3213 0.040 Uiso calc 1
C C8 0.4000(3) 0.0813(2) 0.3878(2) 0.0321(5) Uani d 1
H H8 0.3485 0.0450 0.4696 0.039 Uiso calc 1
C C9 0.4922(3) 0.1978(2) 0.3243(2) 0.0309(5) Uani d 1
H H9 0.5107 0.2517 0.3575 0.037 Uiso calc 1
C C10 -0.0688(3) 0.3899(2) 0.3745(2) 0.0247(4) Uani d 1
H H10A -0.1210 0.3075 0.4308 0.030 Uiso calc 1
H H10B -0.0899 0.4456 0.4151 0.030 Uiso calc 1
C C11 -0.1500(3) 0.4481(2) 0.2632(2) 0.0347(5) Uani d 1
H H11A -0.1027 0.5316 0.2084 0.052 Uiso calc 1
H H11B -0.2675 0.4560 0.2887 0.052 Uiso calc 1
H H11C -0.1307 0.3934 0.2226 0.052 Uiso calc 1
C C12 0.2069(3) 0.30616(19) 0.49000(19) 0.0219(4) Uani d 1
C C13 0.1367(3) 0.1892(2) 0.5807(2) 0.0273(5) Uani d 1
H H13 0.0644 0.1458 0.5636 0.033 Uiso calc 1
C C14 0.1734(3) 0.1371(2) 0.6958(2) 0.0317(5) Uani d 1
H H14 0.1254 0.0593 0.7554 0.038 Uiso calc 1
C C15 0.2814(3) 0.2006(2) 0.7222(2) 0.0338(5) Uani d 1
H H15 0.3055 0.1660 0.7996 0.041 Uiso calc 1
C C16 0.3534(3) 0.3154(2) 0.6333(2) 0.0347(5) Uani d 1
H H16 0.4268 0.3577 0.6508 0.042 Uiso calc 1
C C17 0.3166(3) 0.3686(2) 0.5174(2) 0.0284(5) Uani d 1
H H17 0.3656 0.4461 0.4580 0.034 Uiso calc 1
C C18 0.2429(3) 0.53126(19) 0.26053(19) 0.0216(4) Uani d 1
C C19 0.4009(3) 0.5528(2) 0.18706(19) 0.0245(4) Uani d 1
H H19 0.4597 0.4851 0.1765 0.029 Uiso calc 1
C C20 0.4719(3) 0.6756(2) 0.1291(2) 0.0272(5) Uani d 1
H H20 0.5786 0.6889 0.0813 0.033 Uiso calc 1
C C21 0.3841(3) 0.7775(2) 0.1424(2) 0.0294(5) Uani d 1
H H21 0.4309 0.8595 0.1028 0.035 Uiso calc 1
C C22 0.2268(3) 0.7569(2) 0.2148(2) 0.0334(5) Uani d 1
H H22 0.1674 0.8253 0.2235 0.040 Uiso calc 1
C C23 0.1566(3) 0.6340(2) 0.2749(2) 0.0306(5) Uani d 1
H H23 0.0514 0.6205 0.3248 0.037 Uiso calc 1

loop_
_atom_site_aniso_label
_atom_site_aniso_U_11
_atom_site_aniso_U_22
_atom_site_aniso_U_33
_atom_site_aniso_U_12
_atom_site_aniso_U_13
_atom_site_aniso_U_23
Mo1 0.01765(10) 0.01435(9) 0.01900(10) 0.00154(6) -0.00451(7) -0.00496(7)
P1 0.0185(2) 0.0163(2) 0.0196(3) 0.00010(19) -0.0039(2) -0.0062(2)
O1 0.0459(10) 0.0201(8) 0.0262(8) 0.0016(7) -0.0129(8) -0.0023(7)
O2 0.0284(9) 0.0325(9) 0.0484(11) -0.0103(7) 0.0027(8) -0.0168(8)
O3 0.0520(12) 0.0396(10) 0.0655(13) 0.0108(9) -0.0235(10) -0.0368(10)
C1 0.0230(10) 0.0208(10) 0.0270(11) 0.0015(8) -0.0070(9) -0.0126(9)
C2 0.0264(11) 0.0180(10) 0.0297(11) 0.0006(8) -0.0084(9) -0.0089(9)
C3 0.0294(11) 0.0214(11) 0.0252(11) -0.0043(9) -0.0052(9) -0.0087(9)
C4 0.0410(14) 0.0355(13) 0.0378(14) 0.0009(11) -0.0194(12) -0.0161(11)
C5 0.0166(10) 0.0304(12) 0.0373(13) 0.0045(9) -0.0036(9) -0.0077(10)
C6 0.0258(12) 0.0348(13) 0.0348(13) 0.0148(10) -0.0068(10) -0.0173(11)
C7 0.0329(13) 0.0183(11) 0.0421(14) 0.0091(9) -0.0128(11) -0.0074(10)
C8 0.0244(11) 0.0354(13) 0.0247(11) 0.0100(10) -0.0098(9) -0.0022(10)
C9 0.0190(11) 0.0379(13) 0.0396(13) 0.0083(9) -0.0118(10) -0.0191(11)
C10 0.0203(10) 0.0230(11) 0.0284(11) 0.0009(8) -0.0025(9) -0.0105(9)
C11 0.0265(12) 0.0369(13) 0.0442(15) 0.0082(10) -0.0157(11) -0.0184(12)
C12 0.0228(10) 0.0208(10) 0.0213(10) 0.0024(8) -0.0051(8) -0.0086(8)
C13 0.0321(12) 0.0214(11) 0.0272(11) -0.0026(9) -0.0069(10) -0.0086(9)
C14 0.0400(13) 0.0220(11) 0.0260(12) 0.0008(10) -0.0070(10) -0.0041(9)
C15 0.0439(14) 0.0332(13) 0.0254(12) 0.0074(11) -0.0163(11) -0.0110(10)
C16 0.0403(14) 0.0349(13) 0.0348(13) -0.0014(11) -0.0171(11) -0.0157(11)
C17 0.0320(12) 0.0259(11) 0.0267(11) -0.0045(9) -0.0063(10) -0.0100(9)
C18 0.0246(10) 0.0175(10) 0.0215(10) -0.0004(8) -0.0073(8) -0.0062(8)
C19 0.0267(11) 0.0219(11) 0.0255(11) -0.0002(8) -0.0046(9) -0.0111(9)
C20 0.0281(11) 0.0283(12) 0.0234(11) -0.0072(9) -0.0003(9) -0.0105(9)
C21 0.0398(13) 0.0193(11) 0.0269(12) -0.0065(9) -0.0080(10) -0.0063(9)
C22 0.0392(14) 0.0199(11) 0.0418(14) 0.0019(10) -0.0078(11) -0.0146(10)
C23 0.0297(12) 0.0240(11) 0.0347(13) 0.0004(9) -0.0020(10) -0.0118(10)

loop_
_atom_type_symbol
_atom_type_description
_atom_type_scat_dispersion_real
_atom_type_scat_dispersion_imag
_atom_type_scat_source
C C 0.0033 0.0016 'International Tables Vol C Tables 4.2.6.8 and 6.1.1.4'
H H 0.0000 0.0000 'International Tables Vol C Tables 4.2.6.8 and 6.1.1.4'
O O 0.0106 0.0060 'International Tables Vol C Tables 4.2.6.8 and 6.1.1.4'
P P 0.1023 0.0942 'International Tables Vol C Tables 4.2.6.8 and 6.1.1.4'
Mo Mo -1.6832 0.6857 'International Tables Vol C Tables 4.2.6.8 and 6.1.1.4'

loop_
_geom_angle_atom_site_label_1
_geom_angle_atom_site_label_2
_geom_angle_atom_site_label_3
_geom_angle
_geom_angle_publ_flag
C1 Mo1 P1 79.07(6) yes
C1 Mo1 C3 75.46(8) yes
C1 Mo1 C5 97.88(8) no
C1 Mo1 C6 109.55(9) no
C1 Mo1 C7 144.10(9) no
C1 Mo1 C8 153.01(9) no
C1 Mo1 C9 118.12(9) no
C2 Mo1 P1 79.67(6) yes
C2 Mo1 C1 106.04(9) yes
C2 Mo1 C3 73.53(9) yes
C2 Mo1 C5 155.94(9) no
C2 Mo1 C6 129.67(9) no
C2 Mo1 C7 99.26(9) no
C2 Mo1 C8 99.09(9) no
C2 Mo1 C9 128.81(9) no
C3 Mo1 P1 135.76(6) yes
C3 Mo1 C5 110.95(8) no
C3 Mo1 C6 82.22(8) no
C3 Mo1 C7 88.08(8) no
C3 Mo1 C8 122.06(9) no
C3 Mo1 C9 139.73(8) no
C5 Mo1 P1 107.89(6) no
C6 Mo1 P1 140.94(6) no
C6 Mo1 C5 34.59(8) no
C6 Mo1 C9 57.61(8) no
C7 Mo1 P1 131.14(7) no
C7 Mo1 C5 58.24(8) no
C7 Mo1 C6 35.51(8) no
C7 Mo1 C8 35.20(9) no
C7 Mo1 C9 58.20(9) no
C8 Mo1 P1 96.21(7) no
C8 Mo1 C5 57.94(8) no
C8 Mo1 C6 58.45(9) no
C8 Mo1 C9 35.03(8) no
C9 Mo1 P1 84.34(6) no
C9 Mo1 C5 34.29(8) no
C10 P1 Mo1 117.10(7) no
C10 P1 C18 103.97(10) no
C12 P1 Mo1 112.60(7) no
C12 P1 C10 100.72(10) no
C12 P1 C18 102.90(9) no
C18 P1 Mo1 117.35(7) no
O1 C1 Mo1 175.79(19) no
O2 C2 Mo1 176.56(19) no
O3 C3 Mo1 120.13(17) no
O3 C3 C4 116.7(2) no
C4 C3 Mo1 123.19(16) no
C3 C4 H4A 109.5 no
C3 C4 H4B 109.5 no
C3 C4 H4C 109.5 no
H4A C4 H4B 109.5 no
H4A C4 H4C 109.5 no
H4B C4 H4C 109.5 no
Mo1 C5 H5 122.7 no
C6 C5 Mo1 70.86(12) no
C6 C5 H5 126.1 no
C9 C5 Mo1 72.01(13) no
C9 C5 H5 126.1 no
C9 C5 C6 107.7(2) no
Mo1 C6 H6 119.9 no
C5 C6 Mo1 74.56(13) no
C5 C6 H6 125.9 no
C5 C6 C7 108.3(2) no
C7 C6 Mo1 71.43(12) no
C7 C6 H6 125.9 no
Mo1 C7 H7 119.5 no
C6 C7 Mo1 73.06(12) no
C6 C7 H7 126.2 no
C8 C7 Mo1 73.12(13) no
C8 C7 C6 107.7(2) no
C8 C7 H7 126.2 no
Mo1 C8 H8 120.3 no
C7 C8 Mo1 71.68(12) no
C7 C8 H8 126.2 no
C7 C8 C9 107.6(2) no
C9 C8 Mo1 73.60(12) no
C9 C8 H8 126.2 no
Mo1 C9 H9 121.0 no
C5 C9 Mo1 73.70(13) no
C5 C9 C8 108.7(2) no
C5 C9 H9 125.7 no
C8 C9 Mo1 71.38(12) no
C8 C9 H9 125.7 no
P1 C10 H10A 108.7 no
P1 C10 H10B 108.7 no
H10A C10 H10B 107.6 no
C11 C10 P1 114.02(16) no
C11 C10 H10A 108.7 no
C11 C10 H10B 108.7 no
C10 C11 H11A 109.5 no
C10 C11 H11B 109.5 no
C10 C11 H11C 109.5 no
H11A C11 H11B 109.5 no
H11A C11 H11C 109.5 no
H11B C11 H11C 109.5 no
C13 C12 P1 118.36(16) no
C17 C12 P1 123.11(16) no
C17 C12 C13 118.5(2) no
C12 C13 H13 119.5 no
C14 C13 C12 120.9(2) no
C14 C13 H13 119.5 no
C13 C14 H14 120.0 no
C15 C14 C13 120.0(2) no
C15 C14 H14 120.0 no
C14 C15 H15 120.1 no
C16 C15 C14 119.8(2) no
C16 C15 H15 120.1 no
C15 C16 H16 119.8 no
C15 C16 C17 120.4(2) no
C17 C16 H16 119.8 no
C12 C17 C16 120.3(2) no
C12 C17 H17 119.8 no
C16 C17 H17 119.8 no
C19 C18 P1 118.76(16) no
C19 C18 C23 118.97(19) no
C23 C18 P1 122.26(17) no
C18 C19 H19 119.8 no
C18 C19 C20 120.4(2) no
C20 C19 H19 119.8 no
C19 C20 H20 119.9 no
C21 C20 C19 120.2(2) no
C21 C20 H20 119.9 no
C20 C21 H21 120.2 no
C22 C21 C20 119.7(2) no
C22 C21 H21 120.2 no
C21 C22 H22 119.8 no
C21 C22 C23 120.3(2) no
C23 C22 H22 119.8 no
C18 C23 C22 120.4(2) no
C18 C23 H23 119.8 no
C22 C23 H23 119.8 no

loop_
_geom_bond_atom_site_label_1
_geom_bond_atom_site_label_2
_geom_bond_distance
_geom_bond_publ_flag
Mo1 P1 2.4813(6) yes
Mo1 C1 1.979(2) yes
Mo1 C2 1.960(2) yes
Mo1 C3 2.273(2) yes
Mo1 C5 2.390(2) no
Mo1 C6 2.342(2) no
Mo1 C7 2.321(2) no
Mo1 C8 2.340(2) no
Mo1 C9 2.368(2) no
P1 C10 1.839(2) no
P1 C12 1.836(2) no
P1 C18 1.841(2) no
O1 C1 1.158(3) no
O2 C2 1.158(3) no
O3 C3 1.223(3) no
C3 C4 1.514(3) no
C4 H4A 0.9600 no
C4 H4B 0.9600 no
C4 H4C 0.9600 no
C5 H5 0.9300 no
C5 C6 1.408(3) no
C5 C9 1.403(3) no
C6 H6 0.9300 no
C6 C7 1.422(3) no
C7 H7 0.9300 no
C7 C8 1.410(4) no
C8 H8 0.9300 no
C8 C9 1.417(3) no
C9 H9 0.9300 no
C10 H10A 0.9700 no
C10 H10B 0.9700 no
C10 C11 1.530(3) no
C11 H11A 0.9600 no
C11 H11B 0.9600 no
C11 H11C 0.9600 no
C12 C13 1.398(3) no
C12 C17 1.393(3) no
C13 H13 0.9300 no
C13 C14 1.386(3) no
C14 H14 0.9300 no
C14 C15 1.385(3) no
C15 H15 0.9300 no
C15 C16 1.380(3) no
C16 H16 0.9300 no
C16 C17 1.395(3) no
C17 H17 0.9300 no
C18 C19 1.389(3) no
C18 C23 1.392(3) no
C19 H19 0.9300 no
C19 C20 1.396(3) no
C20 H20 0.9300 no
C20 C21 1.384(3) no
C21 H21 0.9300 no
C21 C22 1.379(3) no
C22 H22 0.9300 no
C22 C23 1.395(3) no
C23 H23 0.9300 no

loop_
_geom_hbond_atom_site_label_D
_geom_hbond_atom_site_label_H
_geom_hbond_atom_site_label_A
_geom_hbond_site_symmetry_A
_geom_hbond_distance_DH
_geom_hbond_distance_HA
_geom_hbond_distance_DA
_geom_hbond_angle_DHA
C8 H8 O2 2_556 0.93 2.63 3.414(3) 142.0
C13 H13 O2 2_556 0.93 2.71 3.282(3) 120.8
C22 H22 O3 1_565 0.93 2.66 3.316(3) 128.4

loop_
_geom_torsion_atom_site_label_1
_geom_torsion_atom_site_label_2
_geom_torsion_atom_site_label_3
_geom_torsion_atom_site_label_4
_geom_torsion
_geom_torsion_publ_flag
Mo1 P1 C10 C11 -60.67(18) no
Mo1 P1 C12 C13 -62.49(18) no
Mo1 P1 C12 C17 114.86(18) no
Mo1 P1 C18 C19 -28.34(19) no
Mo1 P1 C18 C23 153.15(17) no
Mo1 C5 C6 C7 -63.95(15) no
Mo1 C5 C9 C8 63.24(15) no
Mo1 C6 C7 C8 -65.44(15) no
Mo1 C7 C8 C9 -65.34(15) no
Mo1 C8 C9 C5 -64.74(16) no
P1 C12 C13 C14 178.29(18) no
P1 C12 C17 C16 -177.99(18) no
P1 C18 C19 C20 -178.29(17) no
P1 C18 C23 C22 179.50(18) no
C5 C6 C7 Mo1 66.00(15) no
C5 C6 C7 C8 0.6(2) no
C6 C5 C9 Mo1 -62.23(15) no
C6 C5 C9 C8 1.0(2) no
C6 C7 C8 Mo1 65.40(15) no
C6 C7 C8 C9 0.1(2) no
C7 C8 C9 Mo1 64.07(15) no
C7 C8 C9 C5 -0.7(2) no
C9 C5 C6 Mo1 62.98(15) no
C9 C5 C6 C7 -1.0(2) no
C10 P1 C12 C13 63.03(19) no
C10 P1 C12 C17 -119.61(19) no
C10 P1 C18 C19 -159.42(17) no
C10 P1 C18 C23 22.1(2) no
C12 P1 C10 C11 176.90(17) no
C12 P1 C18 C19 95.88(18) no
C12 P1 C18 C23 -82.6(2) no
C12 C13 C14 C15 -0.3(4) no
C13 C12 C17 C16 -0.6(3) no
C13 C14 C15 C16 -0.5(4) no
C14 C15 C16 C17 0.6(4) no
C15 C16 C17 C12 -0.1(4) no
C17 C12 C13 C14 0.8(3) no
C18 P1 C10 C11 70.56(18) no
C18 P1 C12 C13 170.22(17) no
C18 P1 C12 C17 -12.4(2) no
C18 C19 C20 C21 -1.2(3) no
C19 C18 C23 C22 1.0(3) no
C19 C20 C21 C22 0.9(3) no
C20 C21 C22 C23 0.3(4) no
C21 C22 C23 C18 -1.3(4) no
C23 C18 C19 C20 0.3(3) no
